data_7100971
_journal_name_full 'Chemical Communications'
_journal_paper_doi 10.1039/b414001j
_journal_year 2005
_chemical_formula_moiety 'C41 H44 O6'
_chemical_formula_sum 'C41 H44 O6'
_chemical_formula_weight 632.79
_space_group_IT_number 2
_space_group_name_Hall '-P 1'
_space_group_name_H-M_alt 'P -1'
_symmetry_cell_setting triclinic
_symmetry_Int_Tables_number 2
_symmetry_space_group_name_Hall '-P 1'
_symmetry_space_group_name_H-M 'P -1'
_cell_angle_alpha 107.52(8)
_cell_angle_beta 95.20(7)
_cell_angle_gamma 93.93(7)
_cell_formula_units_Z 2
_cell_length_a 10.94(2)
_cell_length_b 13.81(6)
_cell_length_c 14.37(4)
_cell_measurement_temperature 173.1
_cell_volume 2052.0(12)
_exptl_crystal_density_diffrn 1.024
_cod_database_code 7100971

loop_
_symmetry_equiv_pos_as_xyz
x,y,z
-x,-y,-z

loop_
_atom_site_label
_atom_site_type_symbol
_atom_site_fract_x
_atom_site_fract_y
_atom_site_fract_z
_atom_site_U_iso_or_equiv
_atom_site_adp_type
_atom_site_occupancy
_atom_site_symmetry_multiplicity
_atom_site_calc_flag
_atom_site_refinement_flags
_atom_site_disorder_assembly
_atom_site_disorder_group
Cl(1) Cl 0.3965(4) 0.1653(3) 0.2226(3) 0.256(2) Uani 1.00 1 d . . .
Cl(2) Cl 0.6286(3) 0.1478(4) 0.1513(3) 0.291(2) Uani 1.00 1 d . . .
O(1) O 0.9394(2) 0.6318(2) 0.4372(2) 0.0309(7) Uani 1.00 1 d . . .
O(2) O 1.0627(3) 0.6316(2) 0.5776(2) 0.0366(8) Uani 1.00 1 d . . .
O(3) O 0.7820(3) 0.3832(2) 0.2473(2) 0.0446(9) Uani 1.00 1 d . . .
O(4) O 0.4888(3) 0.6816(2) 0.0560(2) 0.0471(9) Uani 1.00 1 d . . .
O(5) O 0.4580(3) 0.8992(2) 0.1514(2) 0.0528(10) Uani 1.00 1 d . . .
O(6) O 0.5590(3) 0.8534(3) 0.0926(2) 0.0526(10) Uani 1.00 1 d . . .
C(1) C 1.1687(4) 0.5999(3) 0.5286(3) 0.0415(13) Uani 1.00 1 d . . .
C(2) C 1.1366(4) 0.5630(3) 0.4189(3) 0.0312(11) Uani 1.00 1 d . . .
C(3) C 1.2146(4) 0.5106(3) 0.3595(3) 0.0349(11) Uani 1.00 1 d . . .
C(4) C 1.1815(4) 0.4688(3) 0.2574(3) 0.0342(11) Uani 1.00 1 d . . .
C(5) C 1.2629(4) 0.4149(3) 0.1945(3) 0.046(1) Uani 1.00 1 d . . .
C(6) C 1.2301(5) 0.3760(4) 0.0958(4) 0.059(2) Uani 1.00 1 d . . .
C(7) C 1.1132(5) 0.3917(4) 0.0551(3) 0.055(2) Uani 1.00 1 d . . .
C(8) C 1.0307(4) 0.4406(3) 0.1128(3) 0.0431(13) Uani 1.00 1 d . . .
C(9) C 1.0625(4) 0.4827(3) 0.2162(3) 0.0343(11) Uani 1.00 1 d . . .
C(10) C 0.9809(3) 0.5380(3) 0.2789(3) 0.0296(10) Uani 1.00 1 d . . .
C(11) C 1.0205(3) 0.5794(3) 0.3786(3) 0.0289(10) Uani 1.00 1 d . . .
C(12) C 0.9934(4) 0.6931(3) 0.5347(3) 0.0309(10) Uani 1.00 1 d . . .
C(13) C 1.0691(4) 0.7894(3) 0.5312(3) 0.0357(11) Uani 1.00 1 d . . .
C(14) C 1.1212(4) 0.8515(3) 0.6368(3) 0.0472(13) Uani 1.00 1 d . . .
C(15) C 1.0161(4) 0.8822(3) 0.6968(3) 0.050(1) Uani 1.00 1 d . . .
C(16) C 0.9385(4) 0.7863(3) 0.6997(3) 0.0453(13) Uani 1.00 1 d . . .
C(17) C 0.8879(4) 0.7228(3) 0.5946(3) 0.0348(11) Uani 1.00 1 d . . .
C(18) C 0.8054(4) 0.7864(3) 0.5493(3) 0.0402(12) Uani 1.00 1 d . . .
C(19) C 0.8814(4) 0.8832(3) 0.5478(3) 0.0437(13) Uani 1.00 1 d . . .
C(20) C 0.9336(5) 0.9463(3) 0.6525(3) 0.051(1) Uani 1.00 1 d . . .
C(21) C 0.9860(4) 0.8522(3) 0.4861(3) 0.0456(13) Uani 1.00 1 d . . .
C(22) C 0.8542(3) 0.5496(3) 0.2392(3) 0.0298(10) Uani 1.00 1 d . . .
C(23) C 0.7629(4) 0.4721(3) 0.2254(3) 0.0342(11) Uani 1.00 1 d . . .
C(24) C 0.6418(4) 0.4790(3) 0.1864(3) 0.0378(12) Uani 1.00 1 d . . .
C(25) C 0.6136(4) 0.5647(3) 0.1636(3) 0.0379(12) Uani 1.00 1 d . . .
C(26) C 0.7033(4) 0.6477(3) 0.1775(3) 0.0339(11) Uani 1.00 1 d . . .
C(27) C 0.6785(4) 0.7409(3) 0.1579(3) 0.0353(11) Uani 1.00 1 d . . .
C(28) C 0.7731(4) 0.8129(3) 0.1646(3) 0.0390(12) Uani 1.00 1 d . . .
C(29) C 0.8956(4) 0.7994(3) 0.1940(3) 0.0371(12) Uani 1.00 1 d . . .
C(30) C 0.9200(4) 0.7152(3) 0.2205(3) 0.0326(11) Uani 1.00 1 d . . .
C(31) C 0.8262(3) 0.6373(3) 0.2126(3) 0.0308(10) Uani 1.00 1 d . . .
C(32) C 0.5495(4) 0.7638(3) 0.1276(3) 0.0382(12) Uani 1.00 1 d . . .
C(33) C 0.4513(4) 0.8160(3) 0.1963(3) 0.0384(12) Uani 1.00 1 d . . .
C(34) C 0.3283(4) 0.7502(4) 0.1493(3) 0.048(1) Uani 1.00 1 d . . .
C(35) C 0.3606(4) 0.6987(4) 0.0453(3) 0.053(2) Uani 1.00 1 d . . .
C(36) C 0.2933(4) 0.6674(4) 0.1947(4) 0.060(2) Uani 1.00 1 d . . .
C(37) C 0.2169(4) 0.8100(4) 0.1424(4) 0.064(2) Uani 1.00 1 d . . .
C(38) C 0.4837(5) 0.8640(4) 0.3083(3) 0.054(2) Uani 1.00 1 d . . .
C(39) C 0.3757(5) 0.9172(4) 0.3523(4) 0.075(2) Uani 1.00 1 d . . .
C(40) C 0.5148(5) 0.7864(4) 0.3603(4) 0.067(2) Uani 1.00 1 d . . .
C(41) C 0.5961(5) 0.9439(4) 0.3318(4) 0.072(2) Uani 1.00 1 d . . .
C(42) C 0.5378(4) 0.4396(4) 0.4116(4) 0.053(2) Uani 1.00 1 d . . .
C(43) C 0.4753(4) 0.3922(4) 0.4700(4) 0.052(2) Uani 1.00 1 d . . .
C(44) C 0.4371(4) 0.4524(4) 0.5585(4) 0.056(2) Uani 1.00 1 d . . .
C(45) C 0.128(2) 0.004(2) -0.0080(10) 0.223(8) Uani 1.00 1 d . . .
C(46) C -0.053(3) 0.094(2) 0.0378(11) 0.231(8) Uani 1.00 1 d . . .
C(47) C 0.4763(6) 0.1174(5) 0.1231(4) 0.086(2) Uani 1.00 1 d . . .
C(48) C 0.069(3) 0.093(2) 0.0294(12) 0.217(9) Uani 1.00 1 d . . .
H(1) H 1.2945(4) 0.5035(3) 0.3868(3) 0.043(2) Uiso 1.00 1 c . . .
H(2) H 1.3408(4) 0.4049(3) 0.2231(3) 0.057(2) Uiso 1.00 1 c . . .
H(3) H 1.2864(5) 0.3403(4) 0.0547(4) 0.073(2) Uiso 1.00 1 c . . .
H(4) H 1.0907(5) 0.3676(4) -0.0140(3) 0.064(2) Uiso 1.00 1 c . . .
H(5) H 0.9513(4) 0.4483(3) 0.0848(3) 0.050(2) Uiso 1.00 1 c . . .
H(6) H 0.5803(4) 0.4241(3) 0.1779(3) 0.044(2) Uiso 1.00 1 c . . .
H(7) H 0.5319(4) 0.5689(3) 0.1374(3) 0.046(2) Uiso 1.00 1 c . . .
H(8) H 0.7564(4) 0.8740(3) 0.1508(3) 0.049(2) Uiso 1.00 1 c . . .
H(9) H 0.9610(4) 0.8494(3) 0.1964(3) 0.044(2) Uiso 1.00 1 c . . .
H(10) H 1.0021(4) 0.7067(3) 0.2420(3) 0.038(2) Uiso 1.00 1 c . . .
H(11) H 0.8407(4) 0.6629(3) 0.5957(3) 0.042(2) Uiso 1.00 1 c . . .
H(12) H 0.8297(4) 0.9220(3) 0.5197(3) 0.053(2) Uiso 1.00 1 c . . .
H(13) H 1.0500(4) 0.9206(3) 0.7618(3) 0.056(2) Uiso 1.00 1 c . . .
H(14) H 1.1355(4) 0.7702(3) 0.4935(3) 0.042(2) Uiso 1.00 1 c . . .
H(15) H 1.2321(4) 0.6549(3) 0.5465(3) 0.051(2) Uiso 1.00 1 c . . .
H(16) H 1.1968(4) 0.5450(3) 0.5488(3) 0.051(2) Uiso 1.00 1 c . . .
H(17) H 1.1719(4) 0.8122(3) 0.6651(3) 0.054(2) Uiso 1.00 1 c . . .
H(18) H 1.1686(4) 0.9115(3) 0.6361(3) 0.054(2) Uiso 1.00 1 c . . .
H(19) H 0.9872(4) 0.7473(3) 0.7301(3) 0.055(2) Uiso 1.00 1 c . . .
H(20) H 0.8717(4) 0.8072(3) 0.7364(3) 0.055(2) Uiso 1.00 1 c . . .
H(21) H 0.8686(5) 0.9651(3) 0.6918(3) 0.059(2) Uiso 1.00 1 c . . .
H(22) H 0.9804(5) 1.0061(3) 0.6506(3) 0.059(2) Uiso 1.00 1 c . . .
H(23) H 0.7740(4) 0.7477(3) 0.4838(3) 0.047(2) Uiso 1.00 1 c . . .
H(24) H 0.7388(4) 0.8046(3) 0.5869(3) 0.048(2) Uiso 1.00 1 c . . .
H(25) H 1.0318(4) 0.9125(3) 0.4843(3) 0.056(2) Uiso 1.00 1 c . . .
H(26) H 0.9535(4) 0.8125(3) 0.4212(3) 0.056(2) Uiso 1.00 1 c . . .
H(27) H 0.3474(4) 0.7413(4) 0.0051(3) 0.063(2) Uiso 1.00 1 c . . .
H(28) H 0.3120(4) 0.6351(4) 0.0165(3) 0.063(2) Uiso 1.00 1 c . . .
H(29) H 0.1935(4) 0.8391(4) 0.2062(4) 0.077(2) Uiso 1.00 1 c . . .
H(30) H 0.2386(4) 0.8628(4) 0.1153(4) 0.077(2) Uiso 1.00 1 c . . .
H(31) H 0.1500(4) 0.7656(4) 0.1014(4) 0.077(2) Uiso 1.00 1 c . . .
H(32) H 0.2754(4) 0.6973(4) 0.2601(4) 0.075(2) Uiso 1.00 1 c . . .
H(33) H 0.2227(4) 0.6256(4) 0.1565(4) 0.075(2) Uiso 1.00 1 c . . .
H(34) H 0.3601(4) 0.6270(4) 0.1951(4) 0.075(2) Uiso 1.00 1 c . . .
H(35) H 0.3956(5) 0.9478(4) 0.4212(4) 0.086(2) Uiso 1.00 1 c . . .
H(36) H 0.3598(5) 0.9686(4) 0.3225(4) 0.086(2) Uiso 1.00 1 c . . .
H(37) H 0.3046(5) 0.8697(4) 0.3396(4) 0.086(2) Uiso 1.00 1 c . . .
H(38) H 0.4472(5) 0.7354(4) 0.3470(4) 0.084(2) Uiso 1.00 1 c . . .
H(39) H 0.5857(5) 0.7558(4) 0.3366(4) 0.084(2) Uiso 1.00 1 c . . .
H(40) H 0.5310(5) 0.8189(4) 0.4292(4) 0.084(2) Uiso 1.00 1 c . . .
H(41) H 0.6673(5) 0.9131(4) 0.3089(4) 0.079(2) Uiso 1.00 1 c . . .
H(42) H 0.5780(5) 0.9932(4) 0.2999(4) 0.079(2) Uiso 1.00 1 c . . .
H(43) H 0.6111(5) 0.9762(4) 0.4008(4) 0.079(2) Uiso 1.00 1 c . . .
H(44) H 0.867(5) 0.375(4) 0.278(4) 0.10(2) Uiso 1.00 1 c . . .

loop_
_atom_site_aniso_label
_atom_site_aniso_U_11
_atom_site_aniso_U_22
_atom_site_aniso_U_33
_atom_site_aniso_U_12
_atom_site_aniso_U_13
_atom_site_aniso_U_23
Cl(1) 0.425(6) 0.234(4) 0.169(3) 0.209(4) 0.147(3) 0.083(3)
Cl(2) 0.204(3) 0.483(7) 0.220(4) -0.203(4) -0.104(3) 0.247(4)
O(1) 0.032(1) 0.033(2) 0.027(1) 0.0076(12) 0.0013(12) 0.0071(12)
O(2) 0.044(2) 0.039(2) 0.028(1) 0.0123(13) 0.0021(12) 0.0113(13)
O(3) 0.050(2) 0.037(2) 0.048(2) 0.001(1) -0.002(2) 0.018(2)
O(4) 0.041(2) 0.050(2) 0.045(2) 0.007(1) -0.008(1) 0.009(2)
O(5) 0.048(2) 0.049(2) 0.071(2) 0.012(2) 0.008(2) 0.030(2)
O(6) 0.043(2) 0.069(2) 0.062(2) 0.015(2) 0.011(2) 0.042(2)
C(1) 0.042(2) 0.050(3) 0.036(2) 0.016(2) 0.003(2) 0.017(2)
C(2) 0.033(2) 0.029(2) 0.033(2) 0.003(2) 0.002(2) 0.014(2)
C(3) 0.035(2) 0.037(2) 0.034(2) 0.008(2) 0.003(2) 0.014(2)
C(4) 0.038(2) 0.030(2) 0.036(2) 0.006(2) 0.005(2) 0.012(2)
C(5) 0.049(3) 0.045(3) 0.048(3) 0.020(2) 0.014(2) 0.014(2)
C(6) 0.068(3) 0.065(4) 0.049(3) 0.029(3) 0.020(3) 0.016(3)
C(7) 0.070(3) 0.057(3) 0.034(3) 0.017(3) 0.012(2) 0.004(2)
C(8) 0.050(3) 0.045(3) 0.030(2) 0.010(2) 0.001(2) 0.005(2)
C(9) 0.037(2) 0.034(2) 0.034(2) 0.007(2) 0.006(2) 0.013(2)
C(10) 0.030(2) 0.030(2) 0.031(2) 0.006(2) 0.004(2) 0.012(2)
C(11) 0.031(2) 0.027(2) 0.026(2) 0.003(2) 0.002(2) 0.006(2)
C(12) 0.034(2) 0.034(2) 0.023(2) 0.005(2) -0.002(2) 0.007(2)
C(13) 0.041(2) 0.033(2) 0.032(2) 0.000(2) 0.001(2) 0.010(2)
C(14) 0.055(3) 0.036(3) 0.044(3) -0.006(2) -0.004(2) 0.009(2)
C(15) 0.068(3) 0.043(3) 0.028(2) 0.005(2) -0.008(2) 0.001(2)
C(16) 0.062(3) 0.043(3) 0.033(2) 0.013(2) 0.005(2) 0.012(2)
C(17) 0.044(2) 0.029(2) 0.033(2) 0.003(2) 0.004(2) 0.011(2)
C(18) 0.046(3) 0.036(2) 0.037(2) 0.010(2) 0.004(2) 0.007(2)
C(19) 0.059(3) 0.034(3) 0.040(3) 0.015(2) 0.002(2) 0.012(2)
C(20) 0.070(3) 0.035(3) 0.042(3) 0.006(2) 0.004(2) 0.003(2)
C(21) 0.064(3) 0.038(3) 0.037(3) -0.004(2) -0.001(2) 0.019(2)
C(22) 0.033(2) 0.031(2) 0.025(2) 0.006(2) 0.002(2) 0.007(2)
C(23) 0.043(2) 0.031(2) 0.026(2) 0.003(2) 0.002(2) 0.005(2)
C(24) 0.035(2) 0.042(3) 0.034(2) -0.006(2) 0.002(2) 0.010(2)
C(25) 0.035(2) 0.043(3) 0.037(2) 0.006(2) 0.002(2) 0.013(2)
C(26) 0.035(2) 0.038(2) 0.029(2) 0.002(2) -0.000(2) 0.014(2)
C(27) 0.036(2) 0.041(3) 0.031(2) 0.007(2) 0.005(2) 0.013(2)
C(28) 0.043(2) 0.042(3) 0.038(2) 0.007(2) 0.004(2) 0.021(2)
C(29) 0.039(2) 0.037(2) 0.034(2) 0.003(2) 0.006(2) 0.010(2)
C(30) 0.032(2) 0.033(2) 0.030(2) 0.000(2) -0.000(2) 0.008(2)
C(31) 0.034(2) 0.035(2) 0.023(2) 0.008(2) 0.002(2) 0.006(2)
C(32) 0.035(2) 0.044(3) 0.042(3) 0.004(2) -0.001(2) 0.024(2)
C(33) 0.041(2) 0.039(3) 0.039(2) 0.009(2) 0.003(2) 0.016(2)
C(34) 0.041(3) 0.056(3) 0.050(3) 0.002(2) 0.004(2) 0.021(2)
C(35) 0.041(3) 0.062(3) 0.053(3) 0.004(2) -0.007(2) 0.018(3)
C(36) 0.050(3) 0.060(3) 0.077(4) 0.004(3) 0.013(3) 0.030(3)
C(37) 0.037(3) 0.074(4) 0.081(4) 0.008(3) -0.003(3) 0.026(3)
C(38) 0.054(3) 0.063(3) 0.042(3) 0.013(3) 0.006(2) 0.010(3)
C(39) 0.073(4) 0.088(5) 0.053(3) 0.028(3) 0.006(3) 0.003(3)
C(40) 0.074(4) 0.094(4) 0.042(3) 0.028(3) 0.005(3) 0.029(3)
C(41) 0.060(3) 0.075(4) 0.062(4) 0.007(3) -0.005(3) -0.005(3)
C(42) 0.035(3) 0.075(4) 0.054(3) 0.007(2) -0.003(2) 0.031(3)
C(43) 0.041(3) 0.069(4) 0.054(3) 0.010(2) 0.002(2) 0.030(3)
C(44) 0.041(3) 0.077(4) 0.056(3) 0.007(3) -0.004(2) 0.033(3)
C(45) 0.33(2) 0.23(2) 0.094(9) -0.14(2) -0.098(11) 0.092(11)
C(46) 0.37(2) 0.20(2) 0.114(9) -0.10(2) -0.12(2) 0.104(10)
C(47) 0.093(5) 0.097(5) 0.062(4) -0.000(4) 0.010(3) 0.017(4)
C(48) 0.36(3) 0.19(2) 0.084(9) -0.14(2) -0.08(2) 0.080(10)

loop_
_geom_bond_atom_site_label_1
_geom_bond_atom_site_label_2
_geom_bond_distance
_geom_bond_publ_flag
_geom_bond_site_symmetry_1
_geom_bond_site_symmetry_2
Cl(1) C(47) 1.725(8) yes . .
Cl(2) C(47) 1.673(7) yes . .
O(1) C(11) 1.371(4) yes . .
O(1) C(12) 1.448(4) yes . .
O(2) C(1) 1.437(5) yes . .
O(2) C(12) 1.412(5) yes . .
O(3) C(23) 1.381(6) yes . .
O(3) H(44) 1.02(6) no . .
O(4) C(32) 1.364(4) yes . .
O(4) C(35) 1.440(5) yes . .
O(5) O(6) 1.509(4) yes . .
O(5) C(33) 1.479(6) yes . .
O(6) C(32) 1.471(6) yes . .
C(1) C(2) 1.503(5) yes . .
C(1) H(15) 0.950(6) no . .
C(1) H(16) 0.950(7) no . .
C(2) C(3) 1.351(6) yes . .
C(2) C(11) 1.410(5) yes . .
C(3) C(4) 1.407(5) yes . .
C(3) H(1) 0.950(6) no . .
C(4) C(5) 1.413(6) yes . .
C(4) C(9) 1.430(6) yes . .
C(5) C(6) 1.361(6) yes . .
C(5) H(2) 0.950(7) no . .
C(6) C(7) 1.416(7) yes . .
C(6) H(3) 0.950(7) no . .
C(7) C(8) 1.357(7) yes . .
C(7) H(4) 0.950(6) no . .
C(8) C(9) 1.423(5) yes . .
C(8) H(5) 0.950(6) no . .
C(9) C(10) 1.421(5) yes . .
C(10) C(11) 1.388(5) yes . .
C(10) C(22) 1.488(5) yes . .
C(12) C(13) 1.534(6) yes . .
C(12) C(17) 1.508(6) yes . .
C(13) C(14) 1.535(5) yes . .
C(13) C(21) 1.529(7) yes . .
C(13) H(14) 0.950(6) no . .
C(14) C(15) 1.508(7) yes . .
C(14) H(17) 0.950(7) no . .
C(14) H(18) 0.950(7) no . .
C(15) C(16) 1.537(7) yes . .
C(15) C(20) 1.532(7) yes . .
C(15) H(13) 0.950(5) no . .
C(16) C(17) 1.531(5) yes . .
C(16) H(19) 0.950(7) no . .
C(16) H(20) 0.950(7) no . .
C(17) C(18) 1.535(6) yes . .
C(17) H(11) 0.950(6) no . .
C(18) C(19) 1.532(6) yes . .
C(18) H(23) 0.950(5) no . .
C(18) H(24) 0.950(6) no . .
C(19) C(20) 1.528(5) yes . .
C(19) C(21) 1.518(6) yes . .
C(19) H(12) 0.950(7) no . .
C(20) H(21) 0.950(7) no . .
C(20) H(22) 0.950(7) no . .
C(21) H(25) 0.950(7) no . .
C(21) H(26) 0.950(5) no . .
C(22) C(23) 1.369(5) yes . .
C(22) C(31) 1.419(6) yes . .
C(23) C(24) 1.413(6) yes . .
C(24) C(25) 1.368(7) yes . .
C(24) H(6) 0.950(6) no . .
C(25) C(26) 1.410(6) yes . .
C(25) H(7) 0.950(6) no . .
C(26) C(27) 1.436(7) yes . .
C(26) C(31) 1.426(5) yes . .
C(27) C(28) 1.361(6) yes . .
C(27) C(32) 1.522(6) yes . .
C(28) C(29) 1.410(6) yes . .
C(28) H(8) 0.950(7) no . .
C(29) C(30) 1.364(7) yes . .
C(29) H(9) 0.950(6) no . .
C(30) C(31) 1.407(5) yes . .
C(30) H(10) 0.950(5) no . .
C(32) C(33) 1.587(6) yes . .
C(33) C(34) 1.546(6) yes . .
C(33) C(38) 1.541(6) yes . .
C(34) C(35) 1.534(6) yes . .
C(34) C(36) 1.522(8) yes . .
C(34) C(37) 1.530(7) yes . .
C(35) H(27) 0.950(8) no . .
C(35) H(28) 0.950(6) no . .
C(36) H(32) 0.950(8) no . .
C(36) H(33) 0.950(6) no . .
C(36) H(34) 0.950(7) no . .
C(37) H(29) 0.950(7) no . .
C(37) H(30) 0.950(9) no . .
C(37) H(31) 0.950(6) no . .
C(38) C(39) 1.520(8) yes . .
C(38) C(40) 1.520(9) yes . .
C(38) C(41) 1.536(7) yes . .
C(39) H(35) 0.950(7) no . .
C(39) H(36) 0.950(9) no . .
C(39) H(37) 0.950(8) no . .
C(40) H(38) 0.950(8) no . .
C(40) H(39) 0.950(8) no . .
C(40) H(40) 0.950(6) no . .
C(41) H(41) 0.950(8) no . .
C(41) H(42) 0.950(9) no . .
C(41) H(43) 0.950(7) no . .
C(42) C(43) 1.405(8) yes . .
C(43) C(44) 1.411(7) yes . .
C(45) C(48) 1.41(3) yes . .
C(46) C(48) 1.36(4) yes . .
